data_2106089
loop_
_publ_author_name
'Cromer, D.T.'

_publ_section_title
;
 The crystal structure of eta-Pu19 Os, a structure closely related to
 beta-Pu
;
_journal_name_full 'Acta Crystallographica B (24,1968-38,1982)'
_journal_page_first 1945
_journal_page_last 1949
_journal_volume 35
_journal_year 1979
_chemical_formula_sum 'Os0.05 Pu0.95'
_chemical_name_systematic '(Os0.05 Pu0.95)'
_space_group_IT_number 52
_symmetry_space_group_name_Hall '-P 2a 2bc'
_symmetry_space_group_name_H-M 'P n n a'
_cell_angle_alpha 90
_cell_angle_beta 90
_cell_angle_gamma 90
_cell_formula_units_Z 52
_cell_length_a 15.839
_cell_length_b 7.819
_cell_length_c 9.151
_cell_volume 1133.307
_citation_journal_id_ASTM ACBCAR
_cod_data_source_file Cromer_ACBCAR_1979_1650.cif
_cod_data_source_block Os0.05Pu0.95
_cod_database_code 2106089

loop_
_symmetry_equiv_pos_as_xyz
x,y,z
-x+1/2,-y,z
x,-y+1/2,-z+1/2
-x+1/2,y+1/2,-z+1/2
-x,-y,-z
x-1/2,y,-z
-x,y-1/2,z-1/2
x-1/2,-y-1/2,z-1/2

loop_
_atom_site_label
_atom_site_type_symbol
_atom_site_fract_x
_atom_site_fract_y
_atom_site_fract_z
_atom_site_occupancy
_atom_site_U_iso_or_equiv
Pu1 Pu 0.25 0 0.9147 0.95 0.0
Os3 Os 0.0174 0.25 0.25 0.05 0.0
Pu5 Pu 0.3441 0.0841 0.1907 0.95 0.0
Os2 Os 0.6599 0.25 0.25 0.05 0.0
Pu3 Pu 0.0174 0.25 0.25 0.95 0.0
Os8 Os 0.6638 0.6322 0.1095 0.05 0.0
Os4 Os 0.3223 0.6786 0.0856 0.05 0.0
Pu8 Pu 0.6638 0.6322 0.1095 0.95 0.0
Pu7 Pu 0.5627 0.0026 0.0839 0.95 0.0
Pu2 Pu 0.6599 0.25 0.25 0.95 0.0
Os6 Os 0.4925 0.3689 0.0981 0.05 0.0
Pu6 Pu 0.4925 0.3689 0.0981 0.95 0.0
Pu4 Pu 0.3223 0.6786 0.0856 0.95 0.0
Os5 Os 0.3441 0.0841 0.1907 0.05 0.0
Os7 Os 0.5627 0.0026 0.0839 0.05 0.0
Os1 Os 0.25 0 0.9147 0.05 0.0
